data_4511150
loop_
_publ_author_name
'Liu, Xun-Gao'
'Wang, Li-Yan'
'Zhu, Xia'
'Li, Bao-Long'
'Zhang, Yong'

_publ_section_title
;
 Structural Versatility of Eight Zinc(II) Coordination Polymers
 Constructed with a Long Flexible Ligand 1,4-Bis(1,2,4-triazol-1-yl)butane
;
_journal_issue 9
_journal_name_full 'Crystal Growth &amp; Design'
_journal_page_first 3997
_journal_paper_doi 10.1021/cg900134f
_journal_volume 9
_journal_year 2009
_chemical_formula_sum 'C24 H36 B2 F8 N18 Zn'
_chemical_formula_weight 815.70
_chemical_name_systematic
; 
 ? 
;
_space_group_IT_number 147
_symmetry_cell_setting trigonal
_symmetry_space_group_name_Hall '-P 3'
_symmetry_space_group_name_H-M 'P -3'
_atom_sites_solution_hydrogens geom
_atom_sites_solution_primary direct
_atom_sites_solution_secondary difmap
_audit_creation_method SHELXL-97
_cell_angle_alpha 90.00
_cell_angle_beta 90.00
_cell_angle_gamma 120.00
_cell_formula_units_Z 1
_cell_length_a 10.894(2)
_cell_length_b 10.894(2)
_cell_length_c 8.4503(16)
_cell_measurement_reflns_used 3208
_cell_measurement_temperature 153(2)
_cell_measurement_theta_max 25.3491
_cell_measurement_theta_min 3.2386
_cell_volume 868.5(3)
_computing_cell_refinement 'CrystalClear (Rigaku Corp., 2000)'
_computing_data_collection 'CrystalClear (Rigaku Corp., 2000)'
_computing_data_reduction 'CrystalClear (Rigaku Corp., 2000)'
_computing_molecular_graphics 'Bruker SHELXTL'
_computing_publication_material 'Bruker SHELXTL'
_computing_structure_refinement 'SHELXL-97 (Sheldrick, 1997)'
_computing_structure_solution 'SHELXS-97 (Sheldrick, 1990)'
_diffrn_ambient_temperature 153(2)
_diffrn_measured_fraction_theta_full 0.998
_diffrn_measured_fraction_theta_max 0.998
_diffrn_measurement_device_type 'Rigaku Mercury CCD'
_diffrn_measurement_method \w
_diffrn_radiation_monochromator graphite
_diffrn_radiation_source 'fine-focus sealed tube'
_diffrn_radiation_type MoK\a
_diffrn_radiation_wavelength 0.71073
_diffrn_reflns_av_R_equivalents 0.0370
_diffrn_reflns_av_sigmaI/netI 0.0215
_diffrn_reflns_limit_h_max 13
_diffrn_reflns_limit_h_min -13
_diffrn_reflns_limit_k_max 13
_diffrn_reflns_limit_k_min -13
_diffrn_reflns_limit_l_max 9
_diffrn_reflns_limit_l_min -10
_diffrn_reflns_number 8616
_diffrn_reflns_theta_full 25.33
_diffrn_reflns_theta_max 25.33
_diffrn_reflns_theta_min 3.24
_diffrn_standards_decay_% 0
_diffrn_standards_interval_count 0
_diffrn_standards_interval_time 0
_diffrn_standards_number 0
_exptl_absorpt_coefficient_mu 0.799
_exptl_absorpt_correction_T_max 0.9462
_exptl_absorpt_correction_T_min 0.8014
_exptl_absorpt_correction_type multi-scan
_exptl_absorpt_process_details Empirical
_exptl_crystal_colour Colorless
_exptl_crystal_density_diffrn 1.560
_exptl_crystal_density_method 'not measured'
_exptl_crystal_description Block
_exptl_crystal_F_000 418
_exptl_crystal_size_max 0.29
_exptl_crystal_size_mid 0.26
_exptl_crystal_size_min 0.07
_refine_diff_density_max 0.553
_refine_diff_density_min -0.623
_refine_diff_density_rms 0.062
_refine_ls_extinction_method none
_refine_ls_goodness_of_fit_ref 1.083
_refine_ls_hydrogen_treatment constr
_refine_ls_matrix_type full
_refine_ls_number_parameters 82
_refine_ls_number_reflns 1079
_refine_ls_number_restraints 0
_refine_ls_restrained_S_all 1.083
_refine_ls_R_factor_all 0.0435
_refine_ls_R_factor_gt 0.0421
_refine_ls_shift/su_max 0.000
_refine_ls_shift/su_mean 0.000
_refine_ls_structure_factor_coef Fsqd
_refine_ls_weighting_details 'calc w=1/[\s^2^(Fo^2^)+(0.0497P)^2^+1.0658P] where P=(Fo^2^+2Fc^2^)/3'
_refine_ls_weighting_scheme calc
_refine_ls_wR_factor_gt 0.1024
_refine_ls_wR_factor_ref 0.1032
_reflns_number_gt 1048
_reflns_number_total 1079
_reflns_threshold_expression >2sigma(I)
_cod_data_source_file cg900134f_si_002.cif
_cod_data_source_block {[Zn(btb)3](BF4)2}n_(3)
_cod_depositor_comments
;
The following automatic conversions were performed:

'_symmetry_cell_setting' value 'Trigonal' changed to 'trigonal'
according to
/usr/data/users/saulius/automatic-downloads/retrospective/ACS/lib/dictionaries/cif_core.dic
dictionary named 'cif_core.dic' version 2.4.2 from
2011-04-26.

'_exptl_absorpt_correction_type' value 'Multi-scan'
changed to 'multi-scan' according to
/usr/data/users/saulius/automatic-downloads/retrospective/ACS/lib/dictionaries/cif_core.dic
dictionary named 'cif_core.dic' version 2.4.2 from 2011-04-26.

Automatic conversion script
Id: cif_fix_values 2281 2013-09-26 08:29:07Z andrius 
;
_cod_original_sg_symbol_H-M P-3
_cod_database_code 4511150

loop_
_symmetry_equiv_pos_as_xyz
'x, y, z'
'-y, x-y, z'
'-x+y, -x, z'
'-x, -y, -z'
'y, -x+y, -z'
'x-y, x, -z'

loop_
_atom_site_label
_atom_site_type_symbol
_atom_site_fract_x
_atom_site_fract_y
_atom_site_fract_z
_atom_site_U_iso_or_equiv
_atom_site_adp_type
_atom_site_occupancy
_atom_site_symmetry_multiplicity
_atom_site_calc_flag
_atom_site_refinement_flags
Zn1 Zn 0.0000 0.0000 0.0000 0.0159(2) Uani 1 6 d S
B1 B 0.3333 0.6667 0.0520(6) 0.0287(11) Uani 1 3 d S
F1 F 0.3333 0.6667 0.2122(5) 0.0938(16) Uani 1 3 d S
F2 F 0.4699(2) 0.7450(2) 0.0012(3) 0.0687(7) Uani 1 1 d .
N1 N 0.3656(2) 0.0507(2) 0.2525(3) 0.0213(5) Uani 1 1 d .
N2 N 0.3432(2) 0.1401(2) 0.3445(3) 0.0291(6) Uani 1 1 d .
N3 N 0.1801(2) 0.0473(2) 0.1513(2) 0.0186(5) Uani 1 1 d .
C1 C 0.4816(3) -0.0468(3) 0.4267(3) 0.0261(6) Uani 1 1 d .
H1A H 0.5483 -0.0834 0.4187 0.031 Uiso 1 1 calc R
H1B H 0.3850 -0.1292 0.4392 0.031 Uiso 1 1 calc R
C2 C 0.4879(3) 0.0303(3) 0.2736(3) 0.0279(6) Uani 1 1 d .
H2A H 0.5756 0.1241 0.2733 0.033 Uiso 1 1 calc R
H2B H 0.4928 -0.0245 0.1829 0.033 Uiso 1 1 calc R
C3 C 0.2302(3) 0.1335(3) 0.2798(3) 0.0238(6) Uani 1 1 d .
H3A H 0.1874 0.1847 0.3195 0.029 Uiso 1 1 calc R
C4 C 0.2690(2) -0.0024(3) 0.1387(3) 0.0197(5) Uani 1 1 d .
H4A H 0.2641 -0.0666 0.0596 0.024 Uiso 1 1 calc R

loop_
_atom_site_aniso_label
_atom_site_aniso_U_11
_atom_site_aniso_U_22
_atom_site_aniso_U_33
_atom_site_aniso_U_23
_atom_site_aniso_U_13
_atom_site_aniso_U_12
Zn1 0.0155(3) 0.0155(3) 0.0166(4) 0.000 0.000 0.00776(14)
B1 0.0287(17) 0.0287(17) 0.029(3) 0.000 0.000 0.0144(8)
F1 0.124(3) 0.124(3) 0.033(2) 0.000 0.000 0.0622(13)
F2 0.0312(11) 0.0577(13) 0.110(2) 0.0280(13) 0.0109(11) 0.0168(10)
N1 0.0184(10) 0.0238(11) 0.0221(11) 0.0017(8) -0.0017(8) 0.0108(9)
N2 0.0290(12) 0.0287(12) 0.0325(13) -0.0083(10) -0.0110(10) 0.0167(10)
N3 0.0178(10) 0.0187(10) 0.0186(10) 0.0012(8) -0.0030(8) 0.0086(8)
C1 0.0246(13) 0.0311(14) 0.0273(14) 0.0000(11) -0.0048(11) 0.0176(12)
C2 0.0213(13) 0.0401(16) 0.0266(14) 0.0033(12) -0.0016(10) 0.0187(12)
C3 0.0244(13) 0.0244(13) 0.0274(14) -0.0062(10) -0.0088(10) 0.0157(11)
C4 0.0178(12) 0.0229(12) 0.0184(12) 0.0009(9) -0.0001(9) 0.0101(10)

loop_
_atom_type_symbol
_atom_type_description
_atom_type_scat_dispersion_real
_atom_type_scat_dispersion_imag
_atom_type_scat_source
C C 0.0033 0.0016 'International Tables Vol C Tables 4.2.6.8 and 6.1.1.4'
H H 0.0000 0.0000 'International Tables Vol C Tables 4.2.6.8 and 6.1.1.4'
B B 0.0013 0.0007 'International Tables Vol C Tables 4.2.6.8 and 6.1.1.4'
N N 0.0061 0.0033 'International Tables Vol C Tables 4.2.6.8 and 6.1.1.4'
Zn Zn 0.2839 1.4301 'International Tables Vol C Tables 4.2.6.8 and 6.1.1.4'
F F 0.0171 0.0103 'International Tables Vol C Tables 4.2.6.8 and 6.1.1.4'

loop_
_geom_angle_atom_site_label_1
_geom_angle_atom_site_label_2
_geom_angle_atom_site_label_3
_geom_angle
_geom_angle_site_symmetry_1
_geom_angle_site_symmetry_3
N3 Zn1 N3 180.00(13) 4 .
N3 Zn1 N3 88.99(8) 4 5
N3 Zn1 N3 91.01(8) . 5
N3 Zn1 N3 91.01(8) 4 3
N3 Zn1 N3 88.99(8) . 3
N3 Zn1 N3 91.01(8) 5 3
N3 Zn1 N3 88.99(8) 4 6
N3 Zn1 N3 91.01(8) . 6
N3 Zn1 N3 88.99(8) 5 6
N3 Zn1 N3 180.00(8) 3 6
N3 Zn1 N3 91.01(8) 4 2
N3 Zn1 N3 88.99(8) . 2
N3 Zn1 N3 180.00(10) 5 2
N3 Zn1 N3 88.99(8) 3 2
N3 Zn1 N3 91.01(8) 6 2
F1 B1 F2 108.4(2) . 2_665
F1 B1 F2 108.4(2) . .
F2 B1 F2 110.6(2) 2_665 .
F1 B1 F2 108.4(2) . 3_565
F2 B1 F2 110.6(2) 2_665 3_565
F2 B1 F2 110.6(2) . 3_565
C4 N1 N2 109.9(2) . .
C4 N1 C2 127.2(2) . .
N2 N1 C2 122.7(2) . .
C3 N2 N1 102.8(2) . .
C4 N3 C3 102.8(2) . .
C4 N3 Zn1 127.64(16) . .
C3 N3 Zn1 129.52(16) . .
C2 C1 C1 113.3(3) . 4_656
C2 C1 H1A 108.9 . .
C1 C1 H1A 108.9 4_656 .
C2 C1 H1B 108.9 . .
C1 C1 H1B 108.9 4_656 .
H1A C1 H1B 107.7 . .
N1 C2 C1 113.1(2) . .
N1 C2 H2A 109.0 . .
C1 C2 H2A 109.0 . .
N1 C2 H2B 109.0 . .
C1 C2 H2B 109.0 . .
H2A C2 H2B 107.8 . .
N2 C3 N3 114.3(2) . .
N2 C3 H3A 122.8 . .
N3 C3 H3A 122.8 . .
N1 C4 N3 110.2(2) . .
N1 C4 H4A 124.9 . .
N3 C4 H4A 124.9 . .

loop_
_geom_bond_atom_site_label_1
_geom_bond_atom_site_label_2
_geom_bond_distance
_geom_bond_site_symmetry_2
Zn1 N3 2.1766(19) 4
Zn1 N3 2.1766(19) .
Zn1 N3 2.1766(19) 5
Zn1 N3 2.1766(19) 3
Zn1 N3 2.1766(19) 6
Zn1 N3 2.1766(19) 2
B1 F1 1.354(7) .
B1 F2 1.363(3) 2_665
B1 F2 1.363(3) .
B1 F2 1.363(3) 3_565
N1 C4 1.325(3) .
N1 N2 1.360(3) .
N1 C2 1.467(3) .
N2 C3 1.316(3) .
N3 C4 1.329(3) .
N3 C3 1.359(3) .
C1 C2 1.525(4) .
C1 C1 1.526(5) 4_656
C1 H1A 0.9900 .
C1 H1B 0.9900 .
C2 H2A 0.9900 .
C2 H2B 0.9900 .
C3 H3A 0.9500 .
C4 H4A 0.9500 .

loop_
_geom_torsion_atom_site_label_1
_geom_torsion_atom_site_label_2
_geom_torsion_atom_site_label_3
_geom_torsion_atom_site_label_4
_geom_torsion
_geom_torsion_site_symmetry_1
C4 N1 N2 C3 0.9(3) .
C2 N1 N2 C3 175.9(2) .
N3 Zn1 N3 C4 -2.3(2) 5
N3 Zn1 N3 C4 88.7(2) 3
N3 Zn1 N3 C4 -91.3(2) 6
N3 Zn1 N3 C4 177.7(2) 2
N3 Zn1 N3 C3 177.4(2) 5
N3 Zn1 N3 C3 -91.59(18) 3
N3 Zn1 N3 C3 88.41(18) 6
N3 Zn1 N3 C3 -2.6(2) 2
C4 N1 C2 C1 -116.8(3) .
N2 N1 C2 C1 69.1(3) .
C1 C1 C2 N1 -76.1(3) 4_656
N1 N2 C3 N3 -0.8(3) .
C4 N3 C3 N2 0.5(3) .
Zn1 N3 C3 N2 -179.29(17) .
N2 N1 C4 N3 -0.6(3) .
C2 N1 C4 N3 -175.4(2) .
C3 N3 C4 N1 0.1(3) .
Zn1 N3 C4 N1 179.88(15) .
